data_4121926
loop_
_publ_author_name
'Thompson, Rick'
'Chen, Chun-Hsing'
'Pink, Maren'
'Wu, Gang'
'Mindiola, Daniel J.'

_publ_section_title
;
 A nitrido salt reagent of titanium.
;
_journal_issue 23
_journal_name_full 'Journal of the American Chemical Society'
_journal_page_first 8197
_journal_page_last 8200
_journal_paper_doi 10.1021/ja504020t
_journal_volume 136
_journal_year 2014
_chemical_formula_moiety 'C98 H134 K2 N8 Ti2, 2 C7 H8'
_chemical_formula_sum 'C112 H150 K2 N8 Ti2'
_chemical_formula_weight 1782.40
_chemical_name_systematic
; 
 ? 
;
_space_group_IT_number 2
_symmetry_cell_setting triclinic
_symmetry_space_group_name_Hall '-P 1'
_symmetry_space_group_name_H-M 'P -1'
_atom_sites_solution_hydrogens geom
_atom_sites_solution_primary direct
_atom_sites_solution_secondary difmap
_audit_creation_method SHELXL-97
_cell_angle_alpha 84.854(2)
_cell_angle_beta 68.454(2)
_cell_angle_gamma 81.063(2)
_cell_formula_units_Z 1
_cell_length_a 13.1469(6)
_cell_length_b 14.0242(6)
_cell_length_c 14.8591(6)
_cell_measurement_reflns_used 6351
_cell_measurement_temperature 150(2)
_cell_measurement_theta_max 24.27
_cell_measurement_theta_min 2.60
_cell_volume 2515.68(19)
_computing_cell_refinement 'APEX II v2010.11.3 (Bruker, 2013)'
_computing_data_collection 'APEX II v2010.11.3 (Bruker, 2013)'
_computing_data_reduction 'APEX II v2010.11.3 (Bruker, 2013)'
_computing_molecular_graphics 'SHELXTL (Bruker, 2013)'
_computing_publication_material 'SHELXTL (Bruker, 2013)'
_computing_structure_refinement 'SHELXL-97 (Sheldrick, 2010)'
_computing_structure_solution 'APEX II v2010.11.3 (Bruker, 2013)'
_diffrn_ambient_temperature 150(2)
_diffrn_detector 'CCD area detector'
_diffrn_detector_area_resol_mean 83.33
_diffrn_detector_type 'Bruker APEXII'
_diffrn_measured_fraction_theta_full 0.976
_diffrn_measured_fraction_theta_max 0.976
_diffrn_measurement_details '0.50 degree frames measured for 75 seconds each'
_diffrn_measurement_device 'APEX Kappa Duo'
_diffrn_measurement_device_type Kappa
_diffrn_measurement_method 'omega and phi scans'
_diffrn_radiation_monochromator graphite
_diffrn_radiation_source 'fine-focus sealed tube'
_diffrn_radiation_type MoK\a
_diffrn_radiation_wavelength 0.71073
_diffrn_reflns_av_R_equivalents 0.0479
_diffrn_reflns_av_sigmaI/netI 0.0608
_diffrn_reflns_limit_h_max 15
_diffrn_reflns_limit_h_min -15
_diffrn_reflns_limit_k_max 15
_diffrn_reflns_limit_k_min -16
_diffrn_reflns_limit_l_max 17
_diffrn_reflns_limit_l_min -17
_diffrn_reflns_number 32348
_diffrn_reflns_theta_full 25.07
_diffrn_reflns_theta_max 25.07
_diffrn_reflns_theta_min 1.47
_exptl_absorpt_coefficient_mu 0.293
_exptl_absorpt_correction_T_max 0.9713
_exptl_absorpt_correction_T_min 0.9657
_exptl_absorpt_correction_type multi-scan
_exptl_absorpt_process_details 'SADABS, R. Blessing; 1995'
_exptl_crystal_colour colourless
_exptl_crystal_density_diffrn 1.177
_exptl_crystal_density_method 'not measured'
_exptl_crystal_description block
_exptl_crystal_F_000 960
_exptl_crystal_size_max 0.12
_exptl_crystal_size_mid 0.12
_exptl_crystal_size_min 0.10
_refine_diff_density_max 0.395
_refine_diff_density_min -0.291
_refine_diff_density_rms 0.055
_refine_ls_extinction_method none
_refine_ls_goodness_of_fit_ref 1.032
_refine_ls_hydrogen_treatment constr
_refine_ls_matrix_type full
_refine_ls_number_parameters 576
_refine_ls_number_reflns 8728
_refine_ls_number_restraints 57
_refine_ls_restrained_S_all 1.029
_refine_ls_R_factor_all 0.0846
_refine_ls_R_factor_gt 0.0479
_refine_ls_shift/su_max 0.001
_refine_ls_shift/su_mean 0.000
_refine_ls_structure_factor_coef Fsqd
_refine_ls_weighting_details 'calc w=1/[\s^2^(Fo^2^)+(0.0619P)^2^+0.9261P] where P=(Fo^2^+2Fc^2^)/3'
_refine_ls_weighting_scheme calc
_refine_ls_wR_factor_gt 0.1130
_refine_ls_wR_factor_ref 0.1272
_reflns_number_gt 6010
_reflns_number_total 8728
_reflns_threshold_expression >2sigma(I)
_cod_data_source_file ja504020t_si_004.cif
_cod_data_source_block 13076
_cod_depositor_comments
;
The following automatic conversions were performed:

'_symmetry_cell_setting' value 'Triclinic' changed to 'triclinic'
according to
/usr/data/users/saulius/crontab/automatic-downloads/rss-feeds/ACS/lib/dictionaries/cif_core.dic
dictionary named 'cif_core.dic' version 2.4.2 from 2011-04-26.

Automatic conversion script
Id: cif_fix_values 2281 2013-09-26 08:29:07Z andrius 

 Adding full bibliography for 4121925--4121929.cif.
;
_cod_original_sg_symbol_H-M 'P-1   '
_cod_database_code 4121926

loop_
_symmetry_equiv_pos_as_xyz
'x, y, z'
'-x, -y, -z'

loop_
_atom_site_label
_atom_site_type_symbol
_atom_site_fract_x
_atom_site_fract_y
_atom_site_fract_z
_atom_site_U_iso_or_equiv
_atom_site_adp_type
_atom_site_occupancy
_atom_site_symmetry_multiplicity
_atom_site_calc_flag
_atom_site_refinement_flags
Ti1 Ti 0.77386(4) 0.62441(3) 0.66354(3) 0.01901(14) Uani 1 1 d .
K1 K 0.93466(5) 0.52937(5) 0.40130(4) 0.02889(17) Uani 1 1 d .
N1 N 0.76210(16) 0.74716(16) 0.57145(15) 0.0204(5) Uani 1 1 d .
N2 N 0.85867(16) 0.69325(15) 0.72854(14) 0.0200(5) Uani 1 1 d .
N3 N 0.62959(17) 0.57174(16) 0.75054(15) 0.0224(5) Uani 1 1 d .
N4 N 0.86065(17) 0.53745(16) 0.59536(15) 0.0222(5) Uani 1 1 d .
C1 C 0.6693(2) 0.9249(2) 0.5880(2) 0.0274(7) Uani 1 1 d .
C2 C 0.7270(2) 0.8284(2) 0.61997(19) 0.0230(6) Uani 1 1 d .
C3 C 0.7370(2) 0.8340(2) 0.71150(19) 0.0249(6) Uani 1 1 d .
H3 H 0.6876 0.8848 0.7490 0.030 Uiso 1 1 calc R
C4 C 0.8042(2) 0.7804(2) 0.75858(18) 0.0218(6) Uani 1 1 d .
C5 C 0.8001(2) 0.8290(2) 0.8514(2) 0.0286(7) Uani 1 1 d .
C6 C 0.6583(2) 0.9282(2) 0.4884(2) 0.0368(7) Uani 1 1 d .
H6A H 0.6184 0.8758 0.4856 0.055 Uiso 1 1 calc R
H6B H 0.7320 0.9205 0.4379 0.055 Uiso 1 1 calc R
H6C H 0.6177 0.9904 0.4781 0.055 Uiso 1 1 calc R
C7 C 0.7325(3) 1.0085(2) 0.5892(2) 0.0409(8) Uani 1 1 d .
H7A H 0.7009 1.0681 0.5639 0.061 Uiso 1 1 calc R
H7B H 0.8104 0.9931 0.5487 0.061 Uiso 1 1 calc R
H7C H 0.7261 1.0176 0.6558 0.061 Uiso 1 1 calc R
C8 C 0.5500(2) 0.9452(2) 0.6618(2) 0.0332(7) Uani 1 1 d .
H8A H 0.5082 0.8935 0.6605 0.050 Uiso 1 1 calc R
H8B H 0.5144 1.0071 0.6446 0.050 Uiso 1 1 calc R
H8C H 0.5518 0.9477 0.7268 0.050 Uiso 1 1 calc R
C9 C 0.6917(2) 0.8063(3) 0.9315(2) 0.0471(9) Uani 1 1 d .
H9A H 0.6939 0.7362 0.9429 0.071 Uiso 1 1 calc R
H9B H 0.6294 0.8317 0.9113 0.071 Uiso 1 1 calc R
H9C H 0.6830 0.8366 0.9913 0.071 Uiso 1 1 calc R
C10 C 0.7968(3) 0.9388(2) 0.8378(3) 0.0494(9) Uani 1 1 d .
H10A H 0.8601 0.9545 0.7810 0.074 Uiso 1 1 calc R
H10B H 0.7999 0.9654 0.8954 0.074 Uiso 1 1 calc R
H10C H 0.7282 0.9670 0.8283 0.074 Uiso 1 1 calc R
C11 C 0.8941(2) 0.7928(2) 0.8888(2) 0.0394(8) Uani 1 1 d .
H11A H 0.9649 0.8026 0.8379 0.059 Uiso 1 1 calc R
H11B H 0.8934 0.7239 0.9067 0.059 Uiso 1 1 calc R
H11C H 0.8841 0.8288 0.9456 0.059 Uiso 1 1 calc R
C12 C 0.7757(2) 0.73683(19) 0.47172(18) 0.0213(6) Uani 1 1 d .
C13 C 0.6995(2) 0.6902(2) 0.45068(19) 0.0253(6) Uani 1 1 d .
C14 C 0.7150(2) 0.6775(2) 0.3545(2) 0.0306(7) Uani 1 1 d .
H14 H 0.6598 0.6467 0.3393 0.037 Uiso 1 1 calc R
C15 C 0.8043(2) 0.7084(2) 0.2791(2) 0.0324(7) Uani 1 1 d .
H15 H 0.8128 0.7006 0.2138 0.039 Uiso 1 1 calc R
C16 C 0.8805(2) 0.7506(2) 0.3002(2) 0.0298(7) Uani 1 1 d .
H16A H 0.9414 0.7774 0.2458 0.036 Uiso 1 1 calc R
C17 C 0.8694(2) 0.76497(19) 0.39544(19) 0.0240(6) Uani 1 1 d .
C18 C 0.6017(2) 0.6506(2) 0.5286(2) 0.0320(7) Uani 1 1 d .
H18 H 0.6028 0.6648 0.5929 0.038 Uiso 1 1 calc R
C19 C 0.4912(2) 0.6983(3) 0.5231(3) 0.0490(9) Uani 1 1 d .
H19A H 0.4859 0.7685 0.5263 0.074 Uiso 1 1 calc R
H19B H 0.4307 0.6743 0.5775 0.074 Uiso 1 1 calc R
H19C H 0.4861 0.6827 0.4620 0.074 Uiso 1 1 calc R
C20 C 0.6135(3) 0.5413(2) 0.5229(2) 0.0407(8) Uani 1 1 d .
H20A H 0.6826 0.5122 0.5307 0.061 Uiso 1 1 calc R
H20B H 0.6142 0.5251 0.4599 0.061 Uiso 1 1 calc R
H20C H 0.5512 0.5164 0.5745 0.061 Uiso 1 1 calc R
C21 C 0.9598(2) 0.8081(2) 0.4107(2) 0.0299(7) Uani 1 1 d .
H21 H 0.9400 0.8151 0.4818 0.036 Uiso 1 1 calc R
C22 C 0.9762(3) 0.9075(2) 0.3600(3) 0.0486(9) Uani 1 1 d .
H22A H 0.9057 0.9500 0.3804 0.073 Uiso 1 1 calc R
H22B H 1.0035 0.9007 0.2898 0.073 Uiso 1 1 calc R
H22C H 1.0300 0.9354 0.3776 0.073 Uiso 1 1 calc R
C23 C 1.0680(2) 0.7412(3) 0.3731(2) 0.0453(9) Uani 1 1 d .
H23A H 1.0599 0.6786 0.4082 0.068 Uiso 1 1 calc R
H23B H 1.1264 0.7698 0.3829 0.068 Uiso 1 1 calc R
H23C H 1.0874 0.7321 0.3039 0.068 Uiso 1 1 calc R
C24 C 0.9516(2) 0.64391(19) 0.75124(18) 0.0217(6) Uani 1 1 d .
C25 C 0.9380(2) 0.5670(2) 0.82073(18) 0.0233(6) Uani 1 1 d .
C26 C 1.0294(2) 0.5196(2) 0.8384(2) 0.0310(7) Uani 1 1 d .
H26 H 1.0201 0.4686 0.8862 0.037 Uiso 1 1 calc R
C27 C 1.1340(2) 0.5442(2) 0.7887(2) 0.0348(7) Uani 1 1 d .
H27 H 1.1954 0.5119 0.8034 0.042 Uiso 1 1 calc R
C28 C 1.1476(2) 0.6164(2) 0.7174(2) 0.0320(7) Uani 1 1 d .
H28 H 1.2197 0.6323 0.6820 0.038 Uiso 1 1 calc R
C29 C 1.0593(2) 0.6662(2) 0.6959(2) 0.0263(6) Uani 1 1 d .
C30 C 0.8265(2) 0.5332(2) 0.87712(19) 0.0281(7) Uani 1 1 d .
H30 H 0.7687 0.5798 0.8621 0.034 Uiso 1 1 calc R
C31 C 0.7990(3) 0.5307(3) 0.9866(2) 0.0408(8) Uani 1 1 d .
H31A H 0.8062 0.5935 1.0060 0.061 Uiso 1 1 calc R
H31B H 0.8500 0.4804 1.0040 0.061 Uiso 1 1 calc R
H31C H 0.7231 0.5165 1.0200 0.061 Uiso 1 1 calc R
C32 C 0.8230(2) 0.4342(2) 0.8448(2) 0.0352(7) Uani 1 1 d .
H32A H 0.8366 0.4375 0.7752 0.053 Uiso 1 1 calc R
H32B H 0.7503 0.4140 0.8804 0.053 Uiso 1 1 calc R
H32C H 0.8799 0.3873 0.8579 0.053 Uiso 1 1 calc R
C33 C 1.0801(2) 0.7381(2) 0.6085(2) 0.0349(7) Uani 1 1 d .
H33 H 1.0342 0.7232 0.5720 0.042 Uiso 1 1 calc R
C34 C 1.1983(3) 0.7252(3) 0.5392(2) 0.0466(9) Uani 1 1 d .
H34A H 1.2059 0.7695 0.4829 0.070 Uiso 1 1 calc R
H34B H 1.2189 0.6585 0.5178 0.070 Uiso 1 1 calc R
H34C H 1.2467 0.7391 0.5718 0.070 Uiso 1 1 calc R
C35 C 1.0463(3) 0.8432(2) 0.6326(3) 0.0478(9) Uani 1 1 d .
H35A H 1.0617 0.8830 0.5726 0.072 Uiso 1 1 calc R
H35B H 1.0880 0.8610 0.6699 0.072 Uiso 1 1 calc R
H35C H 0.9672 0.8541 0.6710 0.072 Uiso 1 1 calc R
C36 C 0.5895(2) 0.48311(19) 0.75261(18) 0.0215(6) Uani 1 1 d .
C37 C 0.6604(2) 0.4016(2) 0.70995(19) 0.0249(6) Uani 1 1 d .
H37 H 0.7369 0.4058 0.6780 0.030 Uiso 1 1 calc R
C38 C 0.6217(2) 0.3144(2) 0.71319(19) 0.0275(7) Uani 1 1 d .
H38 H 0.6729 0.2601 0.6843 0.033 Uiso 1 1 calc R
C39 C 0.5102(2) 0.3034(2) 0.75741(19) 0.0259(6) Uani 1 1 d .
C40 C 0.4393(2) 0.3851(2) 0.79692(19) 0.0271(7) Uani 1 1 d .
H40A H 0.3625 0.3809 0.8263 0.032 Uiso 1 1 calc R
C41 C 0.4763(2) 0.4732(2) 0.79521(18) 0.0232(6) Uani 1 1 d .
H41 H 0.4246 0.5274 0.8231 0.028 Uiso 1 1 calc R
C42 C 0.4709(2) 0.2068(2) 0.7636(2) 0.0376(8) Uani 1 1 d .
H42A H 0.3933 0.2106 0.8064 0.056 Uiso 1 1 calc R
H42B H 0.5154 0.1577 0.7897 0.056 Uiso 1 1 calc R
H42C H 0.4785 0.1893 0.6989 0.056 Uiso 1 1 calc R
C43 C 0.5576(2) 0.63424(19) 0.82629(18) 0.0219(6) Uani 1 1 d .
C44 C 0.5364(2) 0.6063(2) 0.92349(19) 0.0241(6) Uani 1 1 d .
H44 H 0.5695 0.5452 0.9394 0.029 Uiso 1 1 calc R
C45 C 0.4678(2) 0.6664(2) 0.9970(2) 0.0267(6) Uani 1 1 d .
H45 H 0.4539 0.6453 1.0625 0.032 Uiso 1 1 calc R
C46 C 0.4190(2) 0.7569(2) 0.9768(2) 0.0287(7) Uani 1 1 d .
C47 C 0.4402(2) 0.7850(2) 0.8803(2) 0.0296(7) Uani 1 1 d .
H47 H 0.4081 0.8466 0.8645 0.036 Uiso 1 1 calc R
C48 C 0.5081(2) 0.7239(2) 0.80602(19) 0.0266(6) Uani 1 1 d .
H48 H 0.5205 0.7443 0.7406 0.032 Uiso 1 1 calc R
C49 C 0.3467(3) 0.8238(2) 1.0573(2) 0.0444(8) Uani 1 1 d .
H49A H 0.2962 0.7870 1.1091 0.067 Uiso 1 1 calc R
H49B H 0.3041 0.8751 1.0316 0.067 Uiso 1 1 calc R
H49C H 0.3933 0.8526 1.0831 0.067 Uiso 1 1 calc R
C1S C 0.8420(3) 1.1486(4) 1.0928(3) 0.0678(12) Uani 1 1 d U
C2S C 0.8598(4) 1.0561(4) 1.0610(3) 0.0761(12) Uani 1 1 d U
H2S H 0.8995 1.0439 0.9945 0.091 Uiso 1 1 calc R
C3S C 0.8209(4) 0.9806(3) 1.1246(3) 0.0819(14) Uani 1 1 d U
H3S H 0.8331 0.9174 1.1012 0.098 Uiso 1 1 calc R
C4S C 0.7656(3) 0.9958(3) 1.2199(3) 0.0634(11) Uani 1 1 d U
H4S H 0.7383 0.9436 1.2629 0.076 Uiso 1 1 calc R
C5S C 0.7492(3) 1.0857(3) 1.2539(3) 0.0598(10) Uani 1 1 d U
H5S H 0.7121 1.0961 1.3211 0.072 Uiso 1 1 calc R
C6S C 0.7861(4) 1.1617(3) 1.1913(3) 0.0676(11) Uani 1 1 d U
H6S H 0.7732 1.2244 1.2158 0.081 Uiso 1 1 calc R
C7S C 0.8794(5) 1.2329(4) 1.0244(4) 0.125(2) Uani 1 1 d U
H7SA H 0.9346 1.2090 0.9632 0.187 Uiso 1 1 calc R
H7SB H 0.9118 1.2742 1.0534 0.187 Uiso 1 1 calc R
H7SC H 0.8160 1.2702 1.0122 0.187 Uiso 1 1 calc R

loop_
_atom_site_aniso_label
_atom_site_aniso_U_11
_atom_site_aniso_U_22
_atom_site_aniso_U_33
_atom_site_aniso_U_23
_atom_site_aniso_U_13
_atom_site_aniso_U_12
Ti1 0.0154(2) 0.0196(3) 0.0180(3) -0.00104(19) -0.00088(19) -0.0028(2)
K1 0.0250(3) 0.0323(4) 0.0246(3) -0.0060(3) -0.0049(3) 0.0031(3)
N1 0.0167(11) 0.0216(13) 0.0205(12) -0.0025(9) -0.0037(9) -0.0021(10)
N2 0.0147(11) 0.0205(13) 0.0192(11) -0.0032(9) 0.0004(9) -0.0003(10)
N3 0.0195(11) 0.0227(13) 0.0187(12) -0.0039(9) 0.0010(9) -0.0021(10)
N4 0.0187(11) 0.0232(13) 0.0212(12) -0.0021(10) -0.0027(9) -0.0036(10)
C1 0.0245(15) 0.0226(16) 0.0283(15) -0.0008(12) -0.0040(12) 0.0024(12)
C2 0.0137(13) 0.0242(16) 0.0257(15) 0.0012(12) -0.0004(11) -0.0044(12)
C3 0.0214(14) 0.0227(16) 0.0250(15) -0.0059(12) -0.0023(12) 0.0017(12)
C4 0.0155(13) 0.0252(16) 0.0210(14) -0.0013(12) 0.0000(11) -0.0077(12)
C5 0.0262(15) 0.0297(17) 0.0278(16) -0.0104(13) -0.0061(12) -0.0010(13)
C6 0.0353(17) 0.0324(19) 0.0361(18) 0.0022(14) -0.0108(14) 0.0076(14)
C7 0.0439(19) 0.0234(18) 0.052(2) 0.0049(15) -0.0144(16) -0.0052(15)
C8 0.0249(15) 0.0285(18) 0.0379(17) 0.0000(14) -0.0062(13) 0.0076(13)
C9 0.0313(17) 0.078(3) 0.0283(17) -0.0188(17) -0.0018(14) -0.0077(17)
C10 0.070(2) 0.035(2) 0.050(2) -0.0181(16) -0.0281(19) 0.0009(18)
C11 0.0373(18) 0.046(2) 0.0395(19) -0.0193(15) -0.0173(15) 0.0013(15)
C12 0.0200(14) 0.0188(15) 0.0220(14) -0.0003(11) -0.0051(11) 0.0007(11)
C13 0.0226(14) 0.0261(16) 0.0237(15) -0.0032(12) -0.0055(12) 0.0012(12)
C14 0.0264(15) 0.0369(19) 0.0298(16) -0.0005(13) -0.0116(13) -0.0050(14)
C15 0.0358(17) 0.0398(19) 0.0195(15) -0.0030(13) -0.0092(13) 0.0004(15)
C16 0.0278(15) 0.0294(17) 0.0235(15) 0.0035(13) -0.0007(12) -0.0021(13)
C17 0.0229(14) 0.0200(15) 0.0241(15) -0.0003(12) -0.0039(12) 0.0004(12)
C18 0.0223(15) 0.049(2) 0.0267(16) -0.0013(14) -0.0081(12) -0.0123(14)
C19 0.0253(17) 0.067(3) 0.052(2) 0.0016(18) -0.0099(15) -0.0081(17)
C20 0.0392(18) 0.048(2) 0.0381(18) 0.0038(15) -0.0129(15) -0.0200(16)
C21 0.0218(15) 0.0338(18) 0.0288(16) -0.0018(13) -0.0016(12) -0.0067(13)
C22 0.043(2) 0.042(2) 0.057(2) 0.0041(17) -0.0095(17) -0.0177(17)
C23 0.0303(17) 0.056(2) 0.049(2) -0.0113(17) -0.0124(15) -0.0019(16)
C24 0.0185(13) 0.0235(16) 0.0215(14) -0.0059(12) -0.0049(11) -0.0003(12)
C25 0.0198(14) 0.0289(17) 0.0185(14) -0.0083(12) -0.0039(11) 0.0014(12)
C26 0.0317(17) 0.0353(19) 0.0238(15) 0.0019(13) -0.0091(13) -0.0015(14)
C27 0.0256(16) 0.043(2) 0.0365(17) -0.0064(15) -0.0143(14) 0.0045(14)
C28 0.0229(15) 0.0357(19) 0.0353(17) -0.0049(14) -0.0076(13) -0.0031(13)
C29 0.0196(14) 0.0254(16) 0.0302(16) -0.0045(12) -0.0038(12) -0.0026(12)
C30 0.0244(15) 0.0353(18) 0.0201(14) 0.0065(12) -0.0044(12) -0.0043(13)
C31 0.0349(17) 0.059(2) 0.0221(16) 0.0013(15) -0.0028(13) -0.0073(16)
C32 0.0349(17) 0.0374(19) 0.0318(17) 0.0061(14) -0.0100(14) -0.0091(15)
C33 0.0242(15) 0.0342(19) 0.0399(18) 0.0048(14) -0.0055(13) -0.0037(14)
C34 0.0404(19) 0.054(2) 0.0359(19) 0.0055(16) -0.0032(15) -0.0078(17)
C35 0.0409(19) 0.047(2) 0.050(2) 0.0021(17) -0.0069(16) -0.0138(17)
C36 0.0219(14) 0.0221(16) 0.0169(13) 0.0000(11) -0.0026(11) -0.0041(12)
C37 0.0189(14) 0.0257(16) 0.0237(15) -0.0019(12) -0.0002(12) -0.0019(12)
C38 0.0239(15) 0.0262(17) 0.0272(15) -0.0064(12) -0.0029(12) -0.0004(13)
C39 0.0267(15) 0.0266(17) 0.0236(15) -0.0042(12) -0.0063(12) -0.0059(13)
C40 0.0192(14) 0.0350(18) 0.0238(15) -0.0031(13) -0.0019(12) -0.0079(13)
C41 0.0194(14) 0.0250(16) 0.0217(14) -0.0055(11) -0.0034(11) -0.0001(12)
C42 0.0339(17) 0.0331(19) 0.0425(19) -0.0051(14) -0.0075(14) -0.0078(14)
C43 0.0152(13) 0.0223(16) 0.0238(15) -0.0053(12) -0.0004(11) -0.0036(12)
C44 0.0196(14) 0.0235(16) 0.0254(15) 0.0010(12) -0.0042(12) -0.0028(12)
C45 0.0236(15) 0.0313(18) 0.0221(15) -0.0042(12) -0.0031(12) -0.0052(13)
C46 0.0224(15) 0.0301(18) 0.0279(16) -0.0091(13) -0.0022(12) 0.0005(13)
C47 0.0257(15) 0.0250(17) 0.0343(17) -0.0010(13) -0.0084(13) 0.0019(13)
C48 0.0225(14) 0.0301(17) 0.0217(15) -0.0006(12) -0.0024(12) -0.0015(13)
C49 0.0440(19) 0.041(2) 0.0400(19) -0.0163(16) -0.0088(16) 0.0103(16)
C1S 0.061(3) 0.086(3) 0.074(3) 0.031(2) -0.045(2) -0.030(2)
C2S 0.073(3) 0.098(4) 0.051(2) -0.004(2) -0.018(2) -0.002(3)
C3S 0.117(4) 0.060(3) 0.060(3) -0.010(2) -0.027(3) 0.008(3)
C4S 0.075(3) 0.057(3) 0.060(2) 0.005(2) -0.029(2) -0.008(2)
C5S 0.058(2) 0.068(3) 0.055(2) -0.002(2) -0.0218(19) -0.012(2)
C6S 0.076(3) 0.059(3) 0.084(3) 0.000(2) -0.047(2) -0.014(2)
C7S 0.132(5) 0.145(5) 0.139(5) 0.093(4) -0.093(4) -0.088(4)

loop_
_atom_type_symbol
_atom_type_description
_atom_type_scat_dispersion_real
_atom_type_scat_dispersion_imag
_atom_type_scat_source
C C 0.0033 0.0016 'International Tables Vol C Tables 4.2.6.8 and 6.1.1.4'
H H 0.0000 0.0000 'International Tables Vol C Tables 4.2.6.8 and 6.1.1.4'
N N 0.0061 0.0033 'International Tables Vol C Tables 4.2.6.8 and 6.1.1.4'
K K 0.2009 0.2494 'International Tables Vol C Tables 4.2.6.8 and 6.1.1.4'
Ti Ti 0.2776 0.4457 'International Tables Vol C Tables 4.2.6.8 and 6.1.1.4'

loop_
_geom_angle_atom_site_label_1
_geom_angle_atom_site_label_2
_geom_angle_atom_site_label_3
_geom_angle
_geom_angle_site_symmetry_1
_geom_angle_site_symmetry_3
N4 Ti1 N3 109.95(10) . .
N4 Ti1 N2 108.89(9) . .
N3 Ti1 N2 118.75(8) . .
N4 Ti1 N1 107.80(9) . .
N3 Ti1 N1 118.08(8) . .
N2 Ti1 N1 91.82(8) . .
N4 Ti1 K1 34.80(7) . 2_766
N3 Ti1 K1 123.05(6) . 2_766
N2 Ti1 K1 74.80(6) . 2_766
N1 Ti1 K1 116.13(6) . 2_766
N4 Ti1 K1 32.89(7) . .
N3 Ti1 K1 120.23(6) . .
N2 Ti1 K1 118.29(6) . .
N1 Ti1 K1 75.92(6) . .
K1 Ti1 K1 59.281(17) 2_766 .
N4 K1 N4 88.45(6) . 2_766
N4 K1 C29 119.78(7) . 2_766
N4 K1 C29 88.43(7) 2_766 2_766
N4 K1 C24 134.29(7) . 2_766
N4 K1 C24 70.82(6) 2_766 2_766
C29 K1 C24 25.38(6) 2_766 2_766
N4 K1 C17 87.28(7) . .
N4 K1 C17 116.43(7) 2_766 .
C29 K1 C17 144.73(7) 2_766 .
C24 K1 C17 138.37(7) 2_766 .
N4 K1 C12 69.79(7) . .
N4 K1 C12 130.44(7) 2_766 .
C29 K1 C12 141.11(7) 2_766 .
C24 K1 C12 152.70(7) 2_766 .
C17 K1 C12 24.77(6) . .
N4 K1 C28 124.02(7) . 2_766
N4 K1 C28 111.92(7) 2_766 2_766
C29 K1 C28 24.32(7) 2_766 2_766
C24 K1 C28 42.79(7) 2_766 2_766
C17 K1 C28 122.30(7) . 2_766
C12 K1 C28 117.22(7) . 2_766
N4 K1 C25 158.24(7) . 2_766
N4 K1 C25 78.54(6) 2_766 2_766
C29 K1 C25 43.40(7) 2_766 2_766
C24 K1 C25 24.32(7) 2_766 2_766
C17 K1 C25 114.09(7) . 2_766
C12 K1 C25 131.75(7) . 2_766
C28 K1 C25 48.67(7) 2_766 2_766
N4 K1 C13 77.17(7) . .
N4 K1 C13 154.37(7) 2_766 .
C29 K1 C13 117.09(7) 2_766 .
C24 K1 C13 133.87(7) 2_766 .
C17 K1 C13 42.82(6) . .
C12 K1 C13 24.21(6) . .
C28 K1 C13 93.70(7) 2_766 .
C25 K1 C13 120.96(7) 2_766 .
N4 K1 C16 110.38(7) . .
N4 K1 C16 121.45(7) 2_766 .
C29 K1 C16 121.90(7) 2_766 .
C24 K1 C16 115.22(7) 2_766 .
C17 K1 C16 23.99(7) . .
C12 K1 C16 42.09(6) . .
C28 K1 C16 102.02(7) 2_766 .
C25 K1 C16 91.33(7) 2_766 .
C13 K1 C16 48.16(6) . .
N4 K1 C26 164.00(7) . 2_766
N4 K1 C26 100.97(7) 2_766 2_766
C29 K1 C26 48.51(7) 2_766 2_766
C24 K1 C26 41.18(7) 2_766 2_766
C17 K1 C26 99.79(7) . 2_766
C12 K1 C26 111.83(7) . 2_766
C28 K1 C26 40.35(7) 2_766 2_766
C25 K1 C26 22.87(6) 2_766 2_766
C13 K1 C26 98.21(7) . 2_766
C16 K1 C26 75.80(7) . 2_766
N4 K1 C14 99.72(7) . .
N4 K1 C14 161.52(7) 2_766 .
C29 K1 C14 101.53(7) 2_766 .
C24 K1 C14 112.78(7) 2_766 .
C17 K1 C14 48.22(7) . .
C12 K1 C14 41.21(7) . .
C28 K1 C14 77.21(7) 2_766 .
C25 K1 C14 97.94(7) 2_766 .
C13 K1 C14 23.03(6) . .
C16 K1 C14 40.12(7) . .
C26 K1 C14 75.23(7) 2_766 .
C2 N1 C12 126.2(2) . .
C2 N1 Ti1 111.99(17) . .
C12 N1 Ti1 121.13(16) . .
C4 N2 C24 126.1(2) . .
C4 N2 Ti1 110.61(16) . .
C24 N2 Ti1 122.43(17) . .
C36 N3 C43 113.0(2) . .
C36 N3 Ti1 132.13(17) . .
C43 N3 Ti1 114.80(16) . .
Ti1 N4 K1 127.53(11) . .
Ti1 N4 K1 124.87(11) . 2_766
K1 N4 K1 91.55(6) . 2_766
C6 C1 C7 107.7(2) . .
C6 C1 C8 105.6(2) . .
C7 C1 C8 108.5(2) . .
C6 C1 C2 117.1(2) . .
C7 C1 C2 108.9(2) . .
C8 C1 C2 108.7(2) . .
N1 C2 C3 121.0(2) . .
N1 C2 C1 126.3(2) . .
C3 C2 C1 112.7(2) . .
C4 C3 C2 133.9(3) . .
C4 C3 H3 113.0 . .
C2 C3 H3 113.0 . .
N2 C4 C3 121.2(2) . .
N2 C4 C5 124.9(2) . .
C3 C4 C5 113.7(2) . .
C10 C5 C11 106.4(2) . .
C10 C5 C9 108.5(3) . .
C11 C5 C9 107.4(2) . .
C10 C5 C4 112.3(2) . .
C11 C5 C4 116.5(2) . .
C9 C5 C4 105.4(2) . .
C1 C6 H6A 109.5 . .
C1 C6 H6B 109.5 . .
H6A C6 H6B 109.5 . .
C1 C6 H6C 109.5 . .
H6A C6 H6C 109.5 . .
H6B C6 H6C 109.5 . .
C1 C7 H7A 109.5 . .
C1 C7 H7B 109.5 . .
H7A C7 H7B 109.5 . .
C1 C7 H7C 109.5 . .
H7A C7 H7C 109.5 . .
H7B C7 H7C 109.5 . .
C1 C8 H8A 109.5 . .
C1 C8 H8B 109.5 . .
H8A C8 H8B 109.5 . .
C1 C8 H8C 109.5 . .
H8A C8 H8C 109.5 . .
H8B C8 H8C 109.5 . .
C5 C9 H9A 109.5 . .
C5 C9 H9B 109.5 . .
H9A C9 H9B 109.5 . .
C5 C9 H9C 109.5 . .
H9A C9 H9C 109.5 . .
H9B C9 H9C 109.5 . .
C5 C10 H10A 109.5 . .
C5 C10 H10B 109.5 . .
H10A C10 H10B 109.5 . .
C5 C10 H10C 109.5 . .
H10A C10 H10C 109.5 . .
H10B C10 H10C 109.5 . .
C5 C11 H11A 109.5 . .
C5 C11 H11B 109.5 . .
H11A C11 H11B 109.5 . .
C5 C11 H11C 109.5 . .
H11A C11 H11C 109.5 . .
H11B C11 H11C 109.5 . .
C13 C12 C17 119.8(2) . .
C13 C12 N1 119.3(2) . .
C17 C12 N1 120.7(2) . .
C13 C12 K1 81.83(16) . .
C17 C12 K1 76.44(15) . .
N1 C12 K1 107.16(15) . .
C14 C13 C12 119.1(2) . .
C14 C13 C18 117.7(2) . .
C12 C13 C18 123.2(2) . .
C14 C13 K1 83.37(17) . .
C12 C13 K1 73.96(15) . .
C18 C13 K1 111.76(17) . .
C15 C14 C13 121.4(3) . .
C15 C14 K1 79.75(16) . .
C13 C14 K1 73.60(16) . .
C15 C14 H14 119.3 . .
C13 C14 H14 119.3 . .
K1 C14 H14 119.3 . .
C16 C15 C14 119.2(3) . .
C16 C15 H15 120.4 . .
C14 C15 H15 120.4 . .
C15 C16 C17 121.9(3) . .
C15 C16 K1 84.62(18) . .
C17 C16 K1 72.80(16) . .
C15 C16 H16A 118.9 . .
C17 C16 H16A 118.9 . .
K1 C16 H16A 118.9 . .
C16 C17 C12 118.5(2) . .
C16 C17 C21 117.6(2) . .
C12 C17 C21 123.8(2) . .
C16 C17 K1 83.21(17) . .
C12 C17 K1 78.79(15) . .
C21 C17 K1 106.89(16) . .
C13 C18 C20 110.1(2) . .
C13 C18 C19 112.4(2) . .
C20 C18 C19 111.1(3) . .
C13 C18 H18 107.7 . .
C20 C18 H18 107.7 . .
C19 C18 H18 107.7 . .
C18 C19 H19A 109.5 . .
C18 C19 H19B 109.5 . .
H19A C19 H19B 109.5 . .
C18 C19 H19C 109.5 . .
H19A C19 H19C 109.5 . .
H19B C19 H19C 109.5 . .
C18 C20 H20A 109.5 . .
C18 C20 H20B 109.5 . .
H20A C20 H20B 109.5 . .
C18 C20 H20C 109.5 . .
H20A C20 H20C 109.5 . .
H20B C20 H20C 109.5 . .
C17 C21 C23 109.9(2) . .
C17 C21 C22 112.5(2) . .
C23 C21 C22 108.8(2) . .
C17 C21 H21 108.5 . .
C23 C21 H21 108.5 . .
C22 C21 H21 108.5 . .
C21 C22 H22A 109.5 . .
C21 C22 H22B 109.5 . .
H22A C22 H22B 109.5 . .
C21 C22 H22C 109.5 . .
H22A C22 H22C 109.5 . .
H22B C22 H22C 109.5 . .
C21 C23 H23A 109.5 . .
C21 C23 H23B 109.5 . .
H23A C23 H23B 109.5 . .
C21 C23 H23C 109.5 . .
H23A C23 H23C 109.5 . .
H23B C23 H23C 109.5 . .
C25 C24 C29 119.5(2) . .
C25 C24 N2 120.6(2) . .
C29 C24 N2 119.5(2) . .
C25 C24 K1 83.25(15) . 2_766
C29 C24 K1 74.43(15) . 2_766
N2 C24 K1 106.75(15) . 2_766
C26 C25 C24 119.0(2) . .
C26 C25 C30 118.3(2) . .
C24 C25 C30 122.8(2) . .
C26 C25 K1 84.04(16) . 2_766
C24 C25 K1 72.44(14) . 2_766
C30 C25 K1 113.49(16) . 2_766
C25 C26 C27 121.9(3) . .
C25 C26 K1 73.09(15) . 2_766
C27 C26 K1 79.01(17) . 2_766
C25 C26 H26 119.0 . .
C27 C26 H26 119.0 . .
K1 C26 H26 119.7 2_766 .
C28 C27 C26 118.9(3) . .
C28 C27 H27 120.6 . .
C26 C27 H27 120.6 . .
C27 C28 C29 121.9(3) . .
C27 C28 K1 86.49(18) . 2_766
C29 C28 K1 71.54(16) . 2_766
C27 C28 H28 119.1 . .
C29 C28 H28 119.1 . .
K1 C28 H28 112.9 2_766 .
C28 C29 C24 118.6(3) . .
C28 C29 C33 119.8(2) . .
C24 C29 C33 121.4(2) . .
C28 C29 K1 84.14(18) . 2_766
C24 C29 K1 80.19(15) . 2_766
C33 C29 K1 101.33(17) . 2_766
C32 C30 C25 110.3(2) . .
C32 C30 C31 110.2(2) . .
C25 C30 C31 112.4(2) . .
C32 C30 H30 108.0 . .
C25 C30 H30 108.0 . .
C31 C30 H30 108.0 . .
C30 C31 H31A 109.5 . .
C30 C31 H31B 109.5 . .
H31A C31 H31B 109.5 . .
C30 C31 H31C 109.5 . .
H31A C31 H31C 109.5 . .
H31B C31 H31C 109.5 . .
C30 C32 H32A 109.5 . .
C30 C32 H32B 109.5 . .
H32A C32 H32B 109.5 . .
C30 C32 H32C 109.5 . .
H32A C32 H32C 109.5 . .
H32B C32 H32C 109.5 . .
C35 C33 C34 108.6(3) . .
C35 C33 C29 115.6(3) . .
C34 C33 C29 112.8(3) . .
C35 C33 H33 106.4 . .
C34 C33 H33 106.4 . .
C29 C33 H33 106.4 . .
C33 C34 H34A 109.5 . .
C33 C34 H34B 109.5 . .
H34A C34 H34B 109.5 . .
C33 C34 H34C 109.5 . .
H34A C34 H34C 109.5 . .
H34B C34 H34C 109.5 . .
C33 C35 H35A 109.5 . .
C33 C35 H35B 109.5 . .
H35A C35 H35B 109.5 . .
C33 C35 H35C 109.5 . .
H35A C35 H35C 109.5 . .
H35B C35 H35C 109.5 . .
C37 C36 C41 116.5(2) . .
C37 C36 N3 121.3(2) . .
C41 C36 N3 122.2(2) . .
C38 C37 C36 121.4(2) . .
C38 C37 H37 119.3 . .
C36 C37 H37 119.3 . .
C37 C38 C39 122.3(3) . .
C37 C38 H38 118.8 . .
C39 C38 H38 118.8 . .
C40 C39 C38 116.3(2) . .
C40 C39 C42 122.4(2) . .
C38 C39 C42 121.3(3) . .
C39 C40 C41 122.4(2) . .
C39 C40 H40A 118.8 . .
C41 C40 H40A 118.8 . .
C40 C41 C36 121.0(3) . .
C40 C41 H41 119.5 . .
C36 C41 H41 119.5 . .
C39 C42 H42A 109.5 . .
C39 C42 H42B 109.5 . .
H42A C42 H42B 109.5 . .
C39 C42 H42C 109.5 . .
H42A C42 H42C 109.5 . .
H42B C42 H42C 109.5 . .
C48 C43 C44 117.8(2) . .
C48 C43 N3 121.6(2) . .
C44 C43 N3 120.6(2) . .
C45 C44 C43 121.0(3) . .
C45 C44 H44 119.5 . .
C43 C44 H44 119.5 . .
C44 C45 C46 121.3(3) . .
C44 C45 H45 119.4 . .
C46 C45 H45 119.4 . .
C47 C46 C45 117.8(2) . .
C47 C46 C49 120.9(3) . .
C45 C46 C49 121.3(3) . .
C46 C47 C48 120.9(3) . .
C46 C47 H47 119.5 . .
C48 C47 H47 119.5 . .
C43 C48 C47 121.1(3) . .
C43 C48 H48 119.4 . .
C47 C48 H48 119.4 . .
C46 C49 H49A 109.5 . .
C46 C49 H49B 109.5 . .
H49A C49 H49B 109.5 . .
C46 C49 H49C 109.5 . .
H49A C49 H49C 109.5 . .
H49B C49 H49C 109.5 . .
C2S C1S C6S 117.1(4) . .
C2S C1S C7S 122.0(5) . .
C6S C1S C7S 120.9(5) . .
C1S C2S C3S 120.9(4) . .
C1S C2S H2S 119.6 . .
C3S C2S H2S 119.6 . .
C4S C3S C2S 120.7(5) . .
C4S C3S H3S 119.7 . .
C2S C3S H3S 119.7 . .
C3S C4S C5S 119.9(4) . .
C3S C4S H4S 120.1 . .
C5S C4S H4S 120.1 . .
C4S C5S C6S 120.1(4) . .
C4S C5S H5S 120.0 . .
C6S C5S H5S 120.0 . .
C5S C6S C1S 121.3(4) . .
C5S C6S H6S 119.3 . .
C1S C6S H6S 119.3 . .
C1S C7S H7SA 109.5 . .
C1S C7S H7SB 109.5 . .
H7SA C7S H7SB 109.5 . .
C1S C7S H7SC 109.5 . .
H7SA C7S H7SC 109.5 . .
H7SB C7S H7SC 109.5 . .

loop_
_geom_bond_atom_site_label_1
_geom_bond_atom_site_label_2
_geom_bond_distance
_geom_bond_site_symmetry_2
Ti1 N4 1.660(2) .
Ti1 N3 2.068(2) .
Ti1 N2 2.098(2) .
Ti1 N1 2.124(2) .
Ti1 K1 3.9190(8) 2_766
Ti1 K1 3.9288(7) .
K1 N4 2.690(2) .
K1 N4 2.726(2) 2_766
K1 C29 3.190(3) 2_766
K1 C24 3.263(3) 2_766
K1 C17 3.284(3) .
K1 C12 3.313(3) .
K1 C28 3.346(3) 2_766
K1 C25 3.399(3) 2_766
K1 C13 3.413(3) .
K1 C16 3.413(3) .
K1 C26 3.533(3) 2_766
K1 C14 3.534(3) .
N1 C2 1.331(3) .
N1 C12 1.444(3) .
N2 C4 1.341(3) .
N2 C24 1.443(3) .
N3 C36 1.417(3) .
N3 C43 1.438(3) .
N4 K1 2.726(2) 2_766
C1 C6 1.534(4) .
C1 C7 1.544(4) .
C1 C8 1.548(4) .
C1 C2 1.569(4) .
C2 C3 1.423(4) .
C3 C4 1.410(4) .
C3 H3 0.9500 .
C4 C5 1.572(4) .
C5 C10 1.532(4) .
C5 C11 1.533(4) .
C5 C9 1.542(4) .
C6 H6A 0.9800 .
C6 H6B 0.9800 .
C6 H6C 0.9800 .
C7 H7A 0.9800 .
C7 H7B 0.9800 .
C7 H7C 0.9800 .
C8 H8A 0.9800 .
C8 H8B 0.9800 .
C8 H8C 0.9800 .
C9 H9A 0.9800 .
C9 H9B 0.9800 .
C9 H9C 0.9800 .
C10 H10A 0.9800 .
C10 H10B 0.9800 .
C10 H10C 0.9800 .
C11 H11A 0.9800 .
C11 H11B 0.9800 .
C11 H11C 0.9800 .
C12 C13 1.414(4) .
C12 C17 1.415(3) .
C13 C14 1.391(4) .
C13 C18 1.522(4) .
C14 C15 1.388(4) .
C14 H14 1.0000 .
C15 C16 1.378(4) .
C15 H15 0.9500 .
C16 C17 1.398(4) .
C16 H16A 1.0000 .
C17 C21 1.509(4) .
C18 C20 1.522(4) .
C18 C19 1.530(4) .
C18 H18 1.0000 .
C19 H19A 0.9800 .
C19 H19B 0.9800 .
C19 H19C 0.9800 .
C20 H20A 0.9800 .
C20 H20B 0.9800 .
C20 H20C 0.9800 .
C21 C23 1.520(4) .
C21 C22 1.531(4) .
C21 H21 1.0000 .
C22 H22A 0.9800 .
C22 H22B 0.9800 .
C22 H22C 0.9800 .
C23 H23A 0.9800 .
C23 H23B 0.9800 .
C23 H23C 0.9800 .
C24 C25 1.409(4) .
C24 C29 1.419(4) .
C24 K1 3.263(3) 2_766
C25 C26 1.381(4) .
C25 C30 1.522(4) .
C25 K1 3.399(3) 2_766
C26 C27 1.383(4) .
C26 K1 3.533(3) 2_766
C26 H26 0.9500 .
C27 C28 1.380(4) .
C27 H27 0.9500 .
C28 C29 1.385(4) .
C28 K1 3.346(3) 2_766
C28 H28 0.9500 .
C29 C33 1.539(4) .
C29 K1 3.190(3) 2_766
C30 C32 1.522(4) .
C30 C31 1.530(4) .
C30 H30 1.0000 .
C31 H31A 0.9800 .
C31 H31B 0.9800 .
C31 H31C 0.9800 .
C32 H32A 0.9800 .
C32 H32B 0.9800 .
C32 H32C 0.9800 .
C33 C35 1.508(4) .
C33 C34 1.509(4) .
C33 H33 1.0000 .
C34 H34A 0.9800 .
C34 H34B 0.9800 .
C34 H34C 0.9800 .
C35 H35A 0.9800 .
C35 H35B 0.9800 .
C35 H35C 0.9800 .
C36 C37 1.394(4) .
C36 C41 1.412(4) .
C37 C38 1.386(4) .
C37 H37 0.9500 .
C38 C39 1.396(4) .
C38 H38 0.9500 .
C39 C40 1.383(4) .
C39 C42 1.507(4) .
C40 C41 1.391(4) .
C40 H40A 0.9500 .
C41 H41 0.9500 .
C42 H42A 0.9800 .
C42 H42B 0.9800 .
C42 H42C 0.9800 .
C43 C48 1.385(4) .
C43 C44 1.398(4) .
C44 C45 1.386(4) .
C44 H44 0.9500 .
C45 C46 1.391(4) .
C45 H45 0.9500 .
C46 C47 1.389(4) .
C46 C49 1.517(4) .
C47 C48 1.400(4) .
C47 H47 0.9500 .
C48 H48 0.9500 .
C49 H49A 0.9800 .
C49 H49B 0.9800 .
C49 H49C 0.9800 .
C1S C2S 1.377(6) .
C1S C6S 1.390(6) .
C1S C7S 1.506(6) .
C2S C3S 1.381(6) .
C2S H2S 0.9500 .
C3S C4S 1.352(6) .
C3S H3S 0.9500 .
C4S C5S 1.356(5) .
C4S H4S 0.9500 .
C5S C6S 1.374(6) .
C5S H5S 0.9500 .
C6S H6S 0.9500 .
C7S H7SA 0.9800 .
C7S H7SB 0.9800 .
C7S H7SC 0.9800 .

loop_
_geom_torsion_atom_site_label_1
_geom_torsion_atom_site_label_2
_geom_torsion_atom_site_label_3
_geom_torsion_atom_site_label_4
_geom_torsion
_geom_torsion_site_symmetry_1
_geom_torsion_site_symmetry_4
N4 Ti1 N1 C2 -158.35(17) . .
N3 Ti1 N1 C2 76.38(18) . .
N2 Ti1 N1 C2 -47.84(17) . .
K1 Ti1 N1 C2 -121.78(15) 2_766 .
K1 Ti1 N1 C2 -166.58(17) . .
N4 Ti1 N1 C12 30.2(2) . .
N3 Ti1 N1 C12 -95.09(18) . .
N2 Ti1 N1 C12 140.69(18) . .
K1 Ti1 N1 C12 66.75(18) 2_766 .
K1 Ti1 N1 C12 21.95(16) . .
N4 Ti1 N2 C4 160.73(16) . .
N3 Ti1 N2 C4 -72.47(18) . .
N1 Ti1 N2 C4 51.21(17) . .
K1 Ti1 N2 C4 167.82(17) 2_766 .
K1 Ti1 N2 C4 126.19(15) . .
N4 Ti1 N2 C24 -29.2(2) . .
N3 Ti1 N2 C24 97.63(18) . .
N1 Ti1 N2 C24 -138.69(18) . .
K1 Ti1 N2 C24 -22.07(16) 2_766 .
K1 Ti1 N2 C24 -63.71(19) . .
N4 Ti1 N3 C36 -8.9(3) . .
N2 Ti1 N3 C36 -135.2(2) . .
N1 Ti1 N3 C36 115.3(2) . .
K1 Ti1 N3 C36 -45.2(3) 2_766 .
K1 Ti1 N3 C36 25.8(3) . .
N4 Ti1 N3 C43 167.93(18) . .
N2 Ti1 N3 C43 41.6(2) . .
N1 Ti1 N3 C43 -67.9(2) . .
K1 Ti1 N3 C43 131.65(16) 2_766 .
K1 Ti1 N3 C43 -157.39(15) . .
N3 Ti1 N4 K1 115.15(12) . .
N2 Ti1 N4 K1 -113.16(12) . .
N1 Ti1 N4 K1 -14.82(15) . .
K1 Ti1 N4 K1 -125.22(19) 2_766 .
N3 Ti1 N4 K1 -119.63(11) . 2_766
N2 Ti1 N4 K1 12.05(14) . 2_766
N1 Ti1 N4 K1 110.40(12) . 2_766
K1 Ti1 N4 K1 125.22(19) . 2_766
N4 K1 N4 Ti1 137.89(16) 2_766 .
C29 K1 N4 Ti1 -134.80(12) 2_766 .
C24 K1 N4 Ti1 -161.16(11) 2_766 .
C17 K1 N4 Ti1 21.34(13) . .
C12 K1 N4 Ti1 3.35(12) . .
C28 K1 N4 Ti1 -106.50(14) 2_766 .
C25 K1 N4 Ti1 -169.24(13) 2_766 .
C13 K1 N4 Ti1 -20.73(12) . .
C16 K1 N4 Ti1 14.74(15) . .
C26 K1 N4 Ti1 -95.5(3) 2_766 .
C14 K1 N4 Ti1 -25.44(14) . .
N4 K1 N4 K1 0.0 2_766 2_766
C29 K1 N4 K1 87.31(8) 2_766 2_766
C24 K1 N4 K1 60.95(10) 2_766 2_766
C17 K1 N4 K1 -116.55(7) . 2_766
C12 K1 N4 K1 -134.54(8) . 2_766
C28 K1 N4 K1 115.61(8) 2_766 2_766
C25 K1 N4 K1 52.88(19) 2_766 2_766
C13 K1 N4 K1 -158.62(8) . 2_766
C16 K1 N4 K1 -123.15(7) . 2_766
C26 K1 N4 K1 126.6(2) 2_766 2_766
C14 K1 N4 K1 -163.33(7) . 2_766
C12 N1 C2 C3 -167.8(2) . .
Ti1 N1 C2 C3 21.3(3) . .
C12 N1 C2 C1 14.0(4) . .
Ti1 N1 C2 C1 -156.9(2) . .
C6 C1 C2 N1 -4.0(4) . .
C7 C1 C2 N1 -126.4(3) . .
C8 C1 C2 N1 115.5(3) . .
C6 C1 C2 C3 177.7(2) . .
C7 C1 C2 C3 55.3(3) . .
C8 C1 C2 C3 -62.8(3) . .
N1 C2 C3 C4 21.2(4) . .
C1 C2 C3 C4 -160.4(3) . .
C24 N2 C4 C3 161.5(2) . .
Ti1 N2 C4 C3 -28.9(3) . .
C24 N2 C4 C5 -23.6(4) . .
Ti1 N2 C4 C5 146.0(2) . .
C2 C3 C4 N2 -16.5(4) . .
C2 C3 C4 C5 168.1(3) . .
N2 C4 C5 C10 145.5(3) . .
C3 C4 C5 C10 -39.3(3) . .
N2 C4 C5 C11 22.4(4) . .
C3 C4 C5 C11 -162.4(2) . .
N2 C4 C5 C9 -96.5(3) . .
C3 C4 C5 C9 78.7(3) . .
C2 N1 C12 C13 -106.8(3) . .
Ti1 N1 C12 C13 63.4(3) . .
C2 N1 C12 C17 78.9(3) . .
Ti1 N1 C12 C17 -110.9(2) . .
C2 N1 C12 K1 163.08(19) . .
Ti1 N1 C12 K1 -26.74(19) . .
N4 K1 C12 C13 -103.99(16) . .
N4 K1 C12 C13 -173.41(14) 2_766 .
C29 K1 C12 C13 8.7(2) 2_766 .
C24 K1 C12 C13 51.4(2) 2_766 .
C17 K1 C12 C13 123.4(2) . .
C28 K1 C12 C13 14.76(17) 2_766 .
C25 K1 C12 C13 72.33(17) 2_766 .
C16 K1 C12 C13 92.04(17) . .
C26 K1 C12 C13 58.94(16) 2_766 .
C14 K1 C12 C13 29.91(14) . .
N4 K1 C12 C17 132.60(16) . .
N4 K1 C12 C17 63.19(17) 2_766 .
C29 K1 C12 C17 -114.66(17) 2_766 .
C24 K1 C12 C17 -72.0(2) 2_766 .
C28 K1 C12 C17 -108.64(16) 2_766 .
C25 K1 C12 C17 -51.07(18) 2_766 .
C13 K1 C12 C17 -123.4(2) . .
C16 K1 C12 C17 -31.36(15) . .
C26 K1 C12 C17 -64.46(16) 2_766 .
C14 K1 C12 C17 -93.49(17) . .
N4 K1 C12 N1 14.25(14) . .
N4 K1 C12 N1 -55.17(17) 2_766 .
C29 K1 C12 N1 126.98(15) 2_766 .
C24 K1 C12 N1 169.62(14) 2_766 .
C17 K1 C12 N1 -118.4(2) . .
C28 K1 C12 N1 133.00(14) 2_766 .
C25 K1 C12 N1 -169.43(13) 2_766 .
C13 K1 C12 N1 118.2(2) . .
C16 K1 C12 N1 -149.7(2) . .
C26 K1 C12 N1 177.19(14) 2_766 .
C14 K1 C12 N1 148.15(19) . .
C17 C12 C13 C14 -3.5(4) . .
N1 C12 C13 C14 -177.8(2) . .
K1 C12 C13 C14 -72.7(2) . .
C17 C12 C13 C18 175.1(3) . .
N1 C12 C13 C18 0.7(4) . .
K1 C12 C13 C18 105.8(2) . .
C17 C12 C13 K1 69.2(2) . .
N1 C12 C13 K1 -105.1(2) . .
N4 K1 C13 C14 -168.07(18) . .
N4 K1 C13 C14 134.53(18) 2_766 .
C29 K1 C13 C14 -50.97(18) 2_766 .
C24 K1 C13 C14 -27.3(2) 2_766 .
C17 K1 C13 C14 91.90(18) . .
C12 K1 C13 C14 122.9(2) . .
C28 K1 C13 C14 -44.00(17) 2_766 .
C25 K1 C13 C14 -1.13(19) 2_766 .
C16 K1 C13 C14 58.83(17) . .
C26 K1 C13 C14 -3.66(17) 2_766 .
N4 K1 C13 C12 69.05(15) . .
N4 K1 C13 C12 11.6(2) 2_766 .
C29 K1 C13 C12 -173.85(14) 2_766 .
C24 K1 C13 C12 -150.19(14) 2_766 .
C17 K1 C13 C12 -30.98(14) . .
C28 K1 C13 C12 -166.88(15) 2_766 .
C25 K1 C13 C12 -124.01(15) 2_766 .
C16 K1 C13 C12 -64.05(15) . .
C26 K1 C13 C12 -126.54(15) 2_766 .
C14 K1 C13 C12 -122.9(2) . .
N4 K1 C13 C18 -50.82(17) . .
N4 K1 C13 C18 -108.2(2) 2_766 .
C29 K1 C13 C18 66.28(19) 2_766 .
C24 K1 C13 C18 89.94(19) 2_766 .
C17 K1 C13 C18 -150.8(2) . .
C12 K1 C13 C18 -119.9(3) . .
C28 K1 C13 C18 73.26(18) 2_766 .
C25 K1 C13 C18 116.13(18) 2_766 .
C16 K1 C13 C18 176.1(2) . .
C26 K1 C13 C18 113.59(18) 2_766 .
C14 K1 C13 C18 117.3(3) . .
C12 C13 C14 C15 0.9(4) . .
C18 C13 C14 C15 -177.7(3) . .
K1 C13 C14 C15 -66.6(3) . .
C12 C13 C14 K1 67.5(2) . .
C18 C13 C14 K1 -111.1(2) . .
N4 K1 C14 C15 139.06(17) . .
N4 K1 C14 C15 23.8(3) 2_766 .
C29 K1 C14 C15 -97.64(18) 2_766 .
C24 K1 C14 C15 -73.77(18) 2_766 .
C17 K1 C14 C15 61.63(17) . .
C12 K1 C14 C15 95.74(19) . .
C28 K1 C14 C15 -98.04(18) 2_766 .
C25 K1 C14 C15 -53.72(18) 2_766 .
C13 K1 C14 C15 127.3(3) . .
C16 K1 C14 C15 28.87(16) . .
C26 K1 C14 C15 -56.49(17) 2_766 .
N4 K1 C14 C13 11.80(17) . .
N4 K1 C14 C13 -103.4(2) 2_766 .
C29 K1 C14 C13 135.10(16) 2_766 .
C24 K1 C14 C13 158.98(16) 2_766 .
C17 K1 C14 C13 -65.63(17) . .
C12 K1 C14 C13 -31.52(15) . .
C28 K1 C14 C13 134.70(17) 2_766 .
C25 K1 C14 C13 179.02(16) 2_766 .
C16 K1 C14 C13 -98.39(19) . .
C26 K1 C14 C13 176.25(18) 2_766 .
C13 C14 C15 C16 1.5(4) . .
K1 C14 C15 C16 -61.9(3) . .
C14 C15 C16 C17 -1.3(4) . .
C14 C15 C16 K1 64.6(3) . .
N4 K1 C16 C15 -109.44(17) . .
N4 K1 C16 C15 149.41(16) 2_766 .
C29 K1 C16 C15 39.35(19) 2_766 .
C24 K1 C16 C15 67.32(17) 2_766 .
C17 K1 C16 C15 -125.8(2) . .
C12 K1 C16 C15 -93.38(18) . .
C28 K1 C16 C15 24.13(17) 2_766 .
C25 K1 C16 C15 72.04(17) 2_766 .
C13 K1 C16 C15 -60.01(16) . .
C26 K1 C16 C15 55.09(16) 2_766 .
C14 K1 C16 C15 -28.72(15) . .
N4 K1 C16 C17 16.38(17) . .
N4 K1 C16 C17 -84.77(17) 2_766 .
C29 K1 C16 C17 165.17(15) 2_766 .
C24 K1 C16 C17 -166.86(15) 2_766 .
C12 K1 C16 C17 32.44(14) . .
C28 K1 C16 C17 149.95(16) 2_766 .
C25 K1 C16 C17 -162.14(16) 2_766 .
C13 K1 C16 C17 65.81(16) . .
C26 K1 C16 C17 -179.09(17) 2_766 .
C14 K1 C16 C17 97.09(18) . .
C15 C16 C17 C12 -1.3(4) . .
K1 C16 C17 C12 -73.3(2) . .
C15 C16 C17 C21 177.6(3) . .
K1 C16 C17 C21 105.5(2) . .
C15 C16 C17 K1 72.0(3) . .
C13 C12 C17 C16 3.7(4) . .
N1 C12 C17 C16 177.9(2) . .
K1 C12 C17 C16 75.8(2) . .
C13 C12 C17 C21 -175.1(3) . .
N1 C12 C17 C21 -0.8(4) . .
K1 C12 C17 C21 -102.9(2) . .
C13 C12 C17 K1 -72.2(2) . .
N1 C12 C17 K1 102.1(2) . .
N4 K1 C17 C16 -164.65(16) . .
N4 K1 C17 C16 108.43(16) 2_766 .
C29 K1 C17 C16 -22.1(2) 2_766 .
C24 K1 C17 C16 18.0(2) 2_766 .
C12 K1 C17 C16 -120.9(2) . .
C28 K1 C17 C16 -35.41(18) 2_766 .
C25 K1 C17 C16 19.62(18) 2_766 .
C13 K1 C17 C16 -90.66(18) . .
C26 K1 C17 C16 0.89(17) 2_766 .
C14 K1 C17 C16 -59.04(16) . .
N4 K1 C17 C12 -43.75(15) . .
N4 K1 C17 C12 -130.66(15) 2_766 .
C29 K1 C17 C12 98.79(18) 2_766 .
C24 K1 C17 C12 138.94(15) 2_766 .
C28 K1 C17 C12 85.49(16) 2_766 .
C25 K1 C17 C12 140.52(15) 2_766 .
C13 K1 C17 C12 30.25(14) . .
C16 K1 C17 C12 120.9(2) . .
C26 K1 C17 C12 121.80(15) 2_766 .
C14 K1 C17 C12 61.86(15) . .
N4 K1 C17 C21 78.46(17) . .
N4 K1 C17 C21 -8.45(19) 2_766 .
C29 K1 C17 C21 -139.00(16) 2_766 .
C24 K1 C17 C21 -98.85(18) 2_766 .
C12 K1 C17 C21 122.2(2) . .
C28 K1 C17 C21 -152.30(16) 2_766 .
C25 K1 C17 C21 -97.27(17) 2_766 .
C13 K1 C17 C21 152.5(2) . .
C16 K1 C17 C21 -116.9(2) . .
C26 K1 C17 C21 -115.99(17) 2_766 .
C14 K1 C17 C21 -175.9(2) . .
C14 C13 C18 C20 62.2(3) . .
C12 C13 C18 C20 -116.4(3) . .
K1 C13 C18 C20 -31.8(3) . .
C14 C13 C18 C19 -62.2(4) . .
C12 C13 C18 C19 119.2(3) . .
K1 C13 C18 C19 -156.2(2) . .
C16 C17 C21 C23 -62.4(3) . .
C12 C17 C21 C23 116.3(3) . .
K1 C17 C21 C23 28.7(3) . .
C16 C17 C21 C22 58.9(3) . .
C12 C17 C21 C22 -122.3(3) . .
K1 C17 C21 C22 150.0(2) . .
C4 N2 C24 C25 103.5(3) . .
Ti1 N2 C24 C25 -65.0(3) . .
C4 N2 C24 C29 -83.2(3) . .
Ti1 N2 C24 C29 108.3(2) . .
C4 N2 C24 K1 -164.43(19) . 2_766
Ti1 N2 C24 K1 27.05(19) . 2_766
C29 C24 C25 C26 4.7(4) . .
N2 C24 C25 C26 178.1(2) . .
K1 C24 C25 C26 72.6(2) 2_766 .
C29 C24 C25 C30 -174.9(2) . .
N2 C24 C25 C30 -1.6(4) . .
K1 C24 C25 C30 -107.1(2) 2_766 .
C29 C24 C25 K1 -67.8(2) . 2_766
N2 C24 C25 K1 105.5(2) . 2_766
C24 C25 C26 C27 -1.2(4) . .
C30 C25 C26 C27 178.4(3) . .
K1 C25 C26 C27 64.9(3) 2_766 .
C24 C25 C26 K1 -66.1(2) . 2_766
C30 C25 C26 K1 113.5(2) . 2_766
C25 C26 C27 C28 -1.9(4) . .
K1 C26 C27 C28 60.0(3) 2_766 .
C26 C27 C28 C29 1.6(5) . .
C26 C27 C28 K1 -64.1(3) . 2_766
C27 C28 C29 C24 1.9(4) . .
K1 C28 C29 C24 75.5(2) 2_766 .
C27 C28 C29 C33 -173.2(3) . .
K1 C28 C29 C33 -99.7(3) 2_766 .
C27 C28 C29 K1 -73.5(3) . 2_766
C25 C24 C29 C28 -5.1(4) . .
N2 C24 C29 C28 -178.5(2) . .
K1 C24 C29 C28 -77.7(2) 2_766 .
C25 C24 C29 C33 170.0(3) . .
N2 C24 C29 C33 -3.4(4) . .
K1 C24 C29 C33 97.4(2) 2_766 .
C25 C24 C29 K1 72.7(2) . 2_766
N2 C24 C29 K1 -100.7(2) . 2_766
C26 C25 C30 C32 -69.4(3) . .
C24 C25 C30 C32 110.2(3) . .
K1 C25 C30 C32 26.6(3) 2_766 .
C26 C25 C30 C31 54.0(4) . .
C24 C25 C30 C31 -126.4(3) . .
K1 C25 C30 C31 150.0(2) 2_766 .
C28 C29 C33 C35 -109.6(3) . .
C24 C29 C33 C35 75.3(4) . .
K1 C29 C33 C35 160.6(2) 2_766 .
C28 C29 C33 C34 16.2(4) . .
C24 C29 C33 C34 -158.9(3) . .
K1 C29 C33 C34 -73.5(3) 2_766 .
C43 N3 C36 C37 -157.4(2) . .
Ti1 N3 C36 C37 19.5(4) . .
C43 N3 C36 C41 24.4(3) . .
Ti1 N3 C36 C41 -158.7(2) . .
C41 C36 C37 C38 -2.7(4) . .
N3 C36 C37 C38 179.0(2) . .
C36 C37 C38 C39 1.2(4) . .
C37 C38 C39 C40 1.0(4) . .
C37 C38 C39 C42 -177.4(3) . .
C38 C39 C40 C41 -1.5(4) . .
C42 C39 C40 C41 176.8(3) . .
C39 C40 C41 C36 -0.1(4) . .
C37 C36 C41 C40 2.2(4) . .
N3 C36 C41 C40 -179.5(2) . .
C36 N3 C43 C48 -117.8(3) . .
Ti1 N3 C43 C48 64.7(3) . .
C36 N3 C43 C44 63.0(3) . .
Ti1 N3 C43 C44 -114.5(2) . .
C48 C43 C44 C45 0.2(4) . .
N3 C43 C44 C45 179.4(2) . .
C43 C44 C45 C46 -0.9(4) . .
C44 C45 C46 C47 0.7(4) . .
C44 C45 C46 C49 -178.2(3) . .
C45 C46 C47 C48 0.2(4) . .
C49 C46 C47 C48 179.1(3) . .
C44 C43 C48 C47 0.7(4) . .
N3 C43 C48 C47 -178.5(2) . .
C46 C47 C48 C43 -0.9(4) . .
C6S C1S C2S C3S 1.8(6) . .
C7S C1S C2S C3S -177.4(4) . .
C1S C2S C3S C4S -1.0(7) . .
C2S C3S C4S C5S -0.8(7) . .
C3S C4S C5S C6S 1.7(6) . .
C4S C5S C6S C1S -0.9(6) . .
C2S C1S C6S C5S -0.9(6) . .
C7S C1S C6S C5S 178.3(4) . .
